data_8000563
loop_
_publ_author_name
'Wang, Long'
'Cai, Wanlin'
'Sun, Jing'
'Wu, Yuling'
'Zhang, Bin'
'Tian, Xiangbin'
'Guo, Shaoting'
'Liang, WanZhen'
'Fu, Hongbing'
'Yao, Jiannian'

_publ_section_title
;
 H-Type-like Aggregation-Accelerated Singlet Fission Process in
 Dipyrrolonaphthyridinedione Thin Film: The Role of Charge
 Transfer/Excimer Mixed Intermediate State.
;
_journal_issue 51
_journal_name_full 'The journal of physical chemistry letters'
_journal_page_first 12276
_journal_page_last 12282
_journal_paper_doi 10.1021/acs.jpclett.1c03265
_journal_volume 12
_journal_year 2021
_chemical_formula_moiety 'C14 H8 N2 O2'
_chemical_formula_sum 'C14 H8 N2 O2'
_chemical_formula_weight 236.22
_space_group_crystal_system monoclinic
_space_group_IT_number 14
_space_group_name_Hall '-P 2yn'
_space_group_name_H-M_alt 'P 1 21/n 1'
_atom_sites_solution_hydrogens geom
_atom_sites_solution_primary dual
_audit_creation_date 2019-06-24
_audit_creation_method
;
Olex2 1.2
(compiled 2018.05.29 svn.r3508 for OlexSys, GUI svn.r5506)
;
_cell_angle_alpha 90
_cell_angle_beta 94.592(3)
_cell_angle_gamma 90
_cell_formula_units_Z 2
_cell_length_a 6.6191(2)
_cell_length_b 3.79700(10)
_cell_length_c 19.9030(5)
_cell_measurement_reflns_used 3574
_cell_measurement_temperature 170.00(11)
_cell_measurement_theta_max 71.7040
_cell_measurement_theta_min 4.4500
_cell_volume 498.61(2)
_computing_cell_refinement 'CrysAlisPro 1.171.40.14e (Rigaku OD, 2018)'
_computing_data_collection 'CrysAlisPro 1.171.40.14e (Rigaku OD, 2018)'
_computing_data_reduction 'CrysAlisPro 1.171.40.14e (Rigaku OD, 2018)'
_computing_molecular_graphics 'Olex2 (Dolomanov et al., 2009)'
_computing_publication_material 'Olex2 (Dolomanov et al., 2009)'
_computing_structure_refinement 'ShelXL (Sheldrick, 2015)'
_computing_structure_solution 'ShelXT (Sheldrick, 2015)'
_diffrn_ambient_environment N~2~
_diffrn_ambient_temperature 170.00(11)
_diffrn_detector 'CCD plate'
_diffrn_detector_type HyPix
_diffrn_measured_fraction_theta_full 1.000
_diffrn_measured_fraction_theta_max 0.961
_diffrn_measurement_details
;
List of Runs (angles in degrees, time in seconds):

  # Type    Start    End  Width  t~exp~   \w     \q     \k     \f   Frames
--------------------------------------------------------------------------
  1  \w   -119.00 -59.00   1.00    0.20    --  -46.95-143.00-124.00   60
  2  \w   -119.00 -70.00   1.00    0.20    --  -46.95-127.00  45.00   49
  3  \w     26.00 105.00   1.00    0.20    --   46.95-143.00-124.00   79
  4  \w     18.00  96.00   1.00    0.20    --   46.95-127.00  45.00   78
  5  \w   -130.00 -26.00   1.00    0.50    --  -99.00 143.00 -68.00  104
  6  \w     65.00 169.00   1.00    0.50    --  103.25 143.00 -68.00  104
  7  \w   -118.00 -32.00   1.00    0.20    --  -46.95 -57.00  30.00   86
  8  \w   -119.00 -71.00   1.00    0.20    --  -46.95-125.00 150.00   48
  9  \w    -59.00  26.00   1.00    0.20    --  -46.95  38.00 120.00   85
 10  \w   -119.00 -71.00   1.00    0.20    --  -46.95-125.00-150.00   48
 11  \w   -118.00 -26.00   1.00    0.50    --  -99.00 127.00 121.00   92
 12  \w   -113.00 -24.00   1.00    0.50    --  -99.00  15.00 -90.00   89
 13  \w   -112.00 -27.00   1.00    0.50    --  -99.00  45.00 -60.00   85
 14  \w   -168.00 -27.00   1.00    0.50    --  -99.00   0.00 120.00  141
 15  \w   -168.00 -86.00   1.00    0.50    --  -99.00 -30.00 -60.00   82
 16  \w   -122.00 -26.00   1.00    0.50    --  -99.00  77.00 -30.00   96
 17  \w   -112.00 -27.00   1.00    0.50    --  -99.00  45.00 150.00   85
 18  \w   -115.00 -26.00   1.00    0.50    --  -99.00  61.00 150.00   89
 19  \w   -168.00 -81.00   1.00    0.50    --  -99.00 -94.00 150.00   87
 20  \w     31.00 120.00   1.00    0.50    --  103.25 -61.00 -60.00   89
 21  \w     28.00 116.00   1.00    0.50    --  103.25 -30.00   0.00   88
 22  \w   -118.00 -32.00   1.00    0.20    --  -46.95 -57.00-150.00   86
 23  \w   -119.00 -24.00   1.00    0.20    --  -46.95 -77.00  30.00   95
 24  \w   -119.00 -24.00   1.00    0.20    --  -46.95 -77.00 120.00   95
 25  \w   -119.00 -24.00   1.00    0.20    --  -46.95 -77.00-180.00   95
 26  \w   -119.00 -24.00   1.00    0.20    --  -46.95 -77.00 -60.00   95
 27  \w     32.00 118.00   1.00    0.20    --   46.95  57.00  30.00   86
 28  \w     24.00 119.00   1.00    0.20    --   46.95  77.00 120.00   95
 29  \w   -168.00 -86.00   1.00    0.50    --  -99.00 -45.00 150.00   82
 30  \w   -168.00 -86.00   1.00    0.50    --  -99.00 -30.00-120.00   82
 31  \w   -168.00 -82.00   1.00    0.50    --  -99.00 -61.00  60.00   86
 32  \w     87.00 169.00   1.00    0.50    --  103.25  61.00   0.00   82
;
_diffrn_measurement_device 'four-circle diffractometer'
_diffrn_measurement_device_type 'XtaLAB Synergy R, HyPix'
_diffrn_measurement_method '\w scans'
_diffrn_orient_matrix_type 'CrysAlisPro convention (1999,Acta A55,543-557)'
_diffrn_orient_matrix_UB_11 0.0080983000
_diffrn_orient_matrix_UB_12 -0.0473168000
_diffrn_orient_matrix_UB_13 -0.0766150000
_diffrn_orient_matrix_UB_21 -0.0134632000
_diffrn_orient_matrix_UB_22 -0.4023563000
_diffrn_orient_matrix_UB_23 0.0085203000
_diffrn_orient_matrix_UB_31 -0.2329689000
_diffrn_orient_matrix_UB_32 0.0214320000
_diffrn_orient_matrix_UB_33 -0.0094116000
_diffrn_radiation_monochromator mirror
_diffrn_radiation_probe x-ray
_diffrn_radiation_type CuK\a
_diffrn_radiation_wavelength 1.54184
_diffrn_reflns_av_R_equivalents 0.0394
_diffrn_reflns_av_unetI/netI 0.0221
_diffrn_reflns_Laue_measured_fraction_full 1.000
_diffrn_reflns_Laue_measured_fraction_max 0.961
_diffrn_reflns_limit_h_max 6
_diffrn_reflns_limit_h_min -7
_diffrn_reflns_limit_k_max 4
_diffrn_reflns_limit_k_min -4
_diffrn_reflns_limit_l_max 24
_diffrn_reflns_limit_l_min -24
_diffrn_reflns_number 8690
_diffrn_reflns_point_group_measured_fraction_full 1.000
_diffrn_reflns_point_group_measured_fraction_max 0.961
_diffrn_reflns_theta_full 67.684
_diffrn_reflns_theta_max 74.928
_diffrn_reflns_theta_min 4.457
_diffrn_source 'Rotating-anode X-ray tube'
_diffrn_source_type 'PhotonJet R (Cu) X-ray Source'
_exptl_absorpt_coefficient_mu 0.890
_exptl_absorpt_correction_T_max 1.00000
_exptl_absorpt_correction_T_min 0.73553
_exptl_absorpt_correction_type multi-scan
_exptl_absorpt_process_details
;
CrysAlisPro 1.171.40.14e (Rigaku Oxford Diffraction, 2018)
Empirical absorption correction using spherical harmonics,
 implemented in SCALE3 ABSPACK scaling algorithm.
;
_exptl_crystal_colour red
_exptl_crystal_colour_primary red
_exptl_crystal_density_diffrn 1.573
_exptl_crystal_description plate
_exptl_crystal_F_000 244
_exptl_crystal_size_max 0.34
_exptl_crystal_size_mid 0.05
_exptl_crystal_size_min 0.01
_refine_diff_density_max 0.162
_refine_diff_density_min -0.256
_refine_diff_density_rms 0.041
_refine_ls_extinction_method none
_refine_ls_goodness_of_fit_ref 1.117
_refine_ls_hydrogen_treatment constr
_refine_ls_matrix_type full
_refine_ls_number_parameters 82
_refine_ls_number_reflns 995
_refine_ls_number_restraints 0
_refine_ls_restrained_S_all 1.117
_refine_ls_R_factor_all 0.0403
_refine_ls_R_factor_gt 0.0370
_refine_ls_shift/su_max 0.000
_refine_ls_shift/su_mean 0.000
_refine_ls_structure_factor_coef Fsqd
_refine_ls_weighting_details 'w=1/[\s^2^(Fo^2^)+(0.0410P)^2^+0.2063P] where P=(Fo^2^+2Fc^2^)/3'
_refine_ls_weighting_scheme calc
_refine_ls_wR_factor_gt 0.0929
_refine_ls_wR_factor_ref 0.0951
_reflns_Friedel_coverage 0.000
_reflns_number_gt 926
_reflns_number_total 995
_reflns_threshold_expression 'I > 2\s(I)'
_cod_data_source_file jz1c03265_si_002.cif
_cod_data_source_block tx941
_cod_database_code 8000563
_shelx_shelxl_version_number 2018/3
_chemical_oxdiff_formula CHNO
_shelx_space_group_comment
;
The symmetry employed for this shelxl refinement is uniquely defined
by the following loop, which should always be used as a source of
symmetry information in preference to the above space-group names.
They are only intended as comments.
;
_reflns_odcompleteness_completeness 100.00
_reflns_odcompleteness_iscentric 1
_reflns_odcompleteness_theta 68.13
_olex2_refinement_description
;
1. Fixed Uiso
 At 1.2 times of:
  All C(H) groups
2.a Aromatic/amide H refined with riding coordinates:
 C2(H2), C4(H4), C5(H5), C6(H6)
;
_olex2_submission_special_instructions 'No special instructions were received'
_oxdiff_exptl_absorpt_empirical_details
;
Empirical correction (ABSPACK) includes:
- Absorption correction using spherical harmonics
- Frame scaling
;
_oxdiff_exptl_absorpt_empirical_full_max 1.499
_oxdiff_exptl_absorpt_empirical_full_min 0.621

loop_
_space_group_symop_operation_xyz
'x, y, z'
'-x+1/2, y+1/2, -z+1/2'
'-x, -y, -z'
'x-1/2, -y-1/2, z-1/2'

loop_
_atom_site_label
_atom_site_type_symbol
_atom_site_fract_x
_atom_site_fract_y
_atom_site_fract_z
_atom_site_U_iso_or_equiv
_atom_site_adp_type
_atom_site_occupancy
_atom_site_site_symmetry_order
_atom_site_calc_flag
_atom_site_refinement_flags_posn
_atom_site_refinement_flags_adp
_atom_site_refinement_flags_occupancy
_atom_site_disorder_assembly
_atom_site_disorder_group
O1 O 0.86299(15) 0.4675(3) 0.60161(5) 0.0336(3) Uani 1 1 d . . . . .
N1 N 0.55912(17) 0.7191(3) 0.61854(5) 0.0240(3) Uani 1 1 d . . . . .
C1 C 0.3958(2) 0.5480(4) 0.48952(6) 0.0227(3) Uani 1 1 d . . . . .
C2 C 0.2788(2) 0.7187(4) 0.53210(7) 0.0244(3) Uani 1 1 d . . . . .
H2 H 0.145928 0.777599 0.517815 0.029 Uiso 1 1 calc R . . . .
C3 C 0.3579(2) 0.8075(4) 0.59812(7) 0.0243(3) Uani 1 1 d . . . . .
C4 C 0.2788(2) 0.9734(4) 0.65163(7) 0.0276(3) Uani 1 1 d . . . . .
H4 H 0.148174 1.062760 0.652330 0.033 Uiso 1 1 calc R . . . .
C5 C 0.4321(2) 0.9833(4) 0.70534(7) 0.0294(3) Uani 1 1 d . . . . .
H5 H 0.419346 1.079336 0.747785 0.035 Uiso 1 1 calc R . . . .
C6 C 0.6018(2) 0.8280(4) 0.68427(7) 0.0279(3) Uani 1 1 d . . . . .
H6 H 0.724754 0.800389 0.709763 0.033 Uiso 1 1 calc R . . . .
C7 C 0.6913(2) 0.5394(4) 0.57909(7) 0.0246(3) Uani 1 1 d . . . . .

loop_
_atom_site_aniso_label
_atom_site_aniso_U_11
_atom_site_aniso_U_22
_atom_site_aniso_U_33
_atom_site_aniso_U_23
_atom_site_aniso_U_13
_atom_site_aniso_U_12
O1 0.0240(6) 0.0457(7) 0.0301(5) -0.0010(5) -0.0039(4) 0.0058(4)
N1 0.0234(6) 0.0258(6) 0.0227(6) 0.0019(4) 0.0013(4) -0.0001(5)
C1 0.0209(7) 0.0237(7) 0.0235(7) 0.0041(5) 0.0010(5) -0.0008(5)
C2 0.0198(7) 0.0258(7) 0.0272(7) 0.0043(5) 0.0004(5) 0.0006(5)
C3 0.0219(7) 0.0242(7) 0.0269(7) 0.0037(5) 0.0029(5) -0.0004(5)
C4 0.0266(7) 0.0274(7) 0.0294(7) 0.0008(6) 0.0061(6) 0.0006(6)
C5 0.0338(8) 0.0297(7) 0.0251(7) -0.0016(6) 0.0050(6) -0.0028(6)
C6 0.0297(8) 0.0302(7) 0.0232(7) 0.0010(6) -0.0015(5) -0.0029(6)
C7 0.0222(7) 0.0257(7) 0.0258(7) 0.0040(5) 0.0015(5) -0.0007(5)

loop_
_atom_type_symbol
_atom_type_description
_atom_type_scat_dispersion_real
_atom_type_scat_dispersion_imag
_atom_type_scat_source
C C 0.0181 0.0091 'International Tables Vol C Tables 4.2.6.8 and 6.1.1.4'
H H 0.0000 0.0000 'International Tables Vol C Tables 4.2.6.8 and 6.1.1.4'
N N 0.0311 0.0180 'International Tables Vol C Tables 4.2.6.8 and 6.1.1.4'
O O 0.0492 0.0322 'International Tables Vol C Tables 4.2.6.8 and 6.1.1.4'

loop_
_geom_angle_atom_site_label_1
_geom_angle_atom_site_label_2
_geom_angle_atom_site_label_3
_geom_angle
_geom_angle_site_symmetry_1
_geom_angle_site_symmetry_3
_geom_angle_publ_flag
C6 N1 C3 108.71(11) . . ?
C6 N1 C7 126.06(12) . . ?
C7 N1 C3 125.20(11) . . ?
C1 C1 C7 119.99(15) 3_666 3_666 ?
C2 C1 C1 121.04(15) . 3_666 ?
C2 C1 C7 118.97(12) . 3_666 ?
C1 C2 C3 120.41(12) . . ?
N1 C3 C2 118.96(12) . . ?
C4 C3 N1 107.26(12) . . ?
C4 C3 C2 133.78(13) . . ?
C3 C4 C5 107.62(13) . . ?
C6 C5 C4 108.33(13) . . ?
C5 C6 N1 108.06(12) . . ?
O1 C7 N1 120.64(12) . . ?
O1 C7 C1 124.98(13) . 3_666 ?
N1 C7 C1 114.38(12) . 3_666 ?

loop_
_geom_bond_atom_site_label_1
_geom_bond_atom_site_label_2
_geom_bond_distance
_geom_bond_site_symmetry_2
_geom_bond_publ_flag
O1 C7 1.2185(17) . ?
N1 C3 1.4016(18) . ?
N1 C6 1.3795(17) . ?
N1 C7 1.3993(18) . ?
C1 C1 1.455(3) 3_666 ?
C1 C2 1.3574(19) . ?
C1 C7 1.4770(19) 3_666 ?
C2 C3 1.4157(18) . ?
C3 C4 1.3764(19) . ?
C4 C5 1.414(2) . ?
C5 C6 1.364(2) . ?
